data_4305815
loop_
_publ_author_name
'Nigel G. R. Hearns'
'Elisabeth M. Fatila'
'Rodolphe Cl\'erac'
'Michael Jennings'
'Kathryn E. Preuss'

_publ_contact_author_address
; 
Department of Chemistry, University of Guelph, 
50 Stone Road East, Guelph, Ontario N1G 2W1, Canada
;
_publ_contact_author_email kpreuss@uoguelph.ca
_publ_contact_author_name 'Professor Kathryn E. Preuss'
_publ_section_title
;
Ni(II) and hs-Fe(II) Complexes of a Paramagnetic Thiazyl Ligand, and
Decomposition Products of the Iron Complex, Including an Fe(III) Tetramer
;
_journal_name_full 'Inorganic Chemistry'
_journal_page_first 10330
_journal_page_last 10341
_journal_paper_doi 10.1021/ic800749b
_journal_volume 47
_journal_year 2008
_chemical_absolute_configuration unk
_chemical_formula_moiety 'C16 H6 F12 Fe N3 O4 S2'
_chemical_formula_sum 'C16 H6 F12 Fe N3 O4 S2'
_chemical_formula_weight 652.21
_chemical_name_systematic
; 
 ? 
;
_space_group_IT_number 33
_symmetry_cell_setting orthorhombic
_symmetry_space_group_name_Hall 'P 2c -2n'
_symmetry_space_group_name_H-M 'P n a 21'
_atom_sites_solution_hydrogens geom
_atom_sites_solution_primary direct
_atom_sites_solution_secondary difmap
_audit_creation_method SHELXL-97
_cell_angle_alpha 90.00
_cell_angle_beta 90.00
_cell_angle_gamma 90.00
_cell_formula_units_Z 4
_cell_length_a 8.8809(6)
_cell_length_b 16.6466(9)
_cell_length_c 15.3774(12)
_cell_measurement_reflns_used 85562
_cell_measurement_temperature 100(2)
_cell_measurement_theta_max 27.48
_cell_measurement_theta_min 2.04
_cell_volume 2273.3(3)
_computing_cell_refinement 'DENZO-SMN (Otwinowski & Minor, 1997)'
_computing_data_collection 'COLLECT (Nonius, 1997-2001)'
_computing_data_reduction DENZO-SMN
_computing_molecular_graphics 'SHELXTL/PC (Sheldrick, 2001)'
_computing_publication_material SHELXTL/PC
_computing_structure_refinement 'SHELXL-97 (Sheldrick, 1997)'
_computing_structure_solution 'SHELXS-97 (Sheldrick, 1997)'
_diffrn_ambient_temperature 100(2)
_diffrn_measured_fraction_theta_full 0.980
_diffrn_measured_fraction_theta_max 0.980
_diffrn_measurement_device_type 'Nonius Kappa-CCD'
_diffrn_measurement_method '\f scans, and \w scans with \k offsets'
_diffrn_radiation_monochromator graphite
_diffrn_radiation_source 'fine-focus sealed tube'
_diffrn_radiation_type MoK\a
_diffrn_radiation_wavelength 0.71073
_diffrn_reflns_av_R_equivalents 0.0680
_diffrn_reflns_av_sigmaI/netI 0.0259
_diffrn_reflns_limit_h_max 10
_diffrn_reflns_limit_h_min -10
_diffrn_reflns_limit_k_max 19
_diffrn_reflns_limit_k_min -19
_diffrn_reflns_limit_l_max 18
_diffrn_reflns_limit_l_min -18
_diffrn_reflns_number 18248
_diffrn_reflns_theta_full 25.02
_diffrn_reflns_theta_max 25.02
_diffrn_reflns_theta_min 2.60
_diffrn_standards_number 0
_exptl_absorpt_coefficient_mu 0.976
_exptl_absorpt_correction_T_max 0.9087
_exptl_absorpt_correction_T_min 0.6817
_exptl_absorpt_correction_type multi-scan
_exptl_absorpt_process_details 'DENZO-SMN (Otwinowski & Minor, 1997)'
_exptl_crystal_colour red
_exptl_crystal_density_diffrn 1.906
_exptl_crystal_density_method 'not measured'
_exptl_crystal_description prism
_exptl_crystal_F_000 1284
_exptl_crystal_size_max 0.43
_exptl_crystal_size_mid 0.17
_exptl_crystal_size_min 0.10
_refine_diff_density_max 1.222
_refine_diff_density_min -0.571
_refine_diff_density_rms 0.110
_refine_ls_abs_structure_details 'Flack H D (1983), 1654 Friedelpairs, Acta Cryst. A39, 876-881'
_refine_ls_abs_structure_Flack 0.50(4)
_refine_ls_extinction_method none
_refine_ls_goodness_of_fit_ref 1.075
_refine_ls_hydrogen_treatment constr
_refine_ls_matrix_type full
_refine_ls_number_parameters 413
_refine_ls_number_reflns 3700
_refine_ls_number_restraints 651
_refine_ls_restrained_S_all 0.994
_refine_ls_R_factor_all 0.0821
_refine_ls_R_factor_gt 0.0715
_refine_ls_shift/su_max 0.000
_refine_ls_shift/su_mean 0.000
_refine_ls_structure_factor_coef Fsqd
_refine_ls_weighting_details 'calc w=1/[\s^2^(Fo^2^)+(0.1006P)^2^+9.7140P] where P=(Fo^2^+2Fc^2^)/3'
_refine_ls_weighting_scheme calc
_refine_ls_wR_factor_gt 0.1923
_refine_ls_wR_factor_ref 0.2028
_reflns_number_gt 3263
_reflns_number_total 3700
_reflns_threshold_expression I>2\s(I)
_cod_data_source_file ic800749b_si_001_3.cif
_cod_data_source_block 2
_cod_depositor_comments
;
The following automatic conversions were performed:
'_symmetry_cell_setting' value 'Orthorhombic' changed to 'orthorhombic'
according to '/home/saulius/struct/CIF-dictionaries/cif_core.dic'
dictionary named 'cif_core.dic' version 2.4.1 from 2010-06-29.

Automatic conversion script
Id: cif_fix_enum 1527 2010-12-29 10:47:43Z saulius 
;
_cod_database_code 4305815

loop_
_symmetry_equiv_pos_as_xyz
'x, y, z'
'-x, -y, z+1/2'
'x+1/2, -y+1/2, z'
'-x+1/2, y+1/2, z+1/2'

loop_
_atom_site_label
_atom_site_type_symbol
_atom_site_fract_x
_atom_site_fract_y
_atom_site_fract_z
_atom_site_U_iso_or_equiv
_atom_site_adp_type
_atom_site_occupancy
_atom_site_symmetry_multiplicity
_atom_site_calc_flag
_atom_site_refinement_flags
_atom_site_disorder_assembly
_atom_site_disorder_group
Fe Fe 0.14781(12) 0.95202(5) 0.41717(11) 0.0421(3) Uani 1 1 d U . .
N1 N 0.221(3) 0.8502(9) 0.3468(14) 0.044(3) Uani 0.64 1 d PGDU A 1
C2 C 0.3160(19) 0.8549(7) 0.2750(11) 0.0550(14) Uani 0.64 1 d PGDU A 1
H2A H 0.3395 0.9058 0.2504 0.066 Uiso 0.64 1 calc PR A 1
C3 C 0.3761(12) 0.7853(8) 0.2392(7) 0.050(3) Uani 0.64 1 d PGDU A 1
H3A H 0.4408 0.7885 0.1901 0.060 Uiso 0.64 1 calc PR A 1
C4 C 0.342(2) 0.7110(7) 0.2752(12) 0.048(4) Uani 0.64 1 d PGDU A 1
H4A H 0.3827 0.6634 0.2507 0.057 Uiso 0.64 1 calc PR A 1
C5 C 0.247(3) 0.7062(9) 0.3470(15) 0.051(4) Uani 0.64 1 d PGDU A 1
H5A H 0.2234 0.6554 0.3716 0.061 Uiso 0.64 1 calc PR A 1
C6 C 0.187(3) 0.7759(11) 0.3828(15) 0.042(3) Uani 0.64 1 d PGDU A 1
C7 C 0.090(3) 0.7821(12) 0.4606(16) 0.043(3) Uani 0.64 1 d PDU A 1
N8 N 0.066(3) 0.8535(10) 0.4959(13) 0.043(3) Uani 0.64 1 d PDU A 1
N9 N 0.025(3) 0.7139(9) 0.4849(15) 0.054(5) Uani 0.64 1 d PDU A 1
S1 S -0.0447(6) 0.8495(3) 0.5783(4) 0.0609(12) Uani 0.64 1 d PDU A 1
S2 S -0.0749(8) 0.7257(3) 0.5726(5) 0.0600(14) Uani 0.64 1 d PDU A 1
N11 N 0.052(5) 0.8488(15) 0.482(2) 0.044(5) Uani 0.36 1 d PGDU A 2
C12 C -0.041(4) 0.8564(13) 0.5541(18) 0.067(8) Uani 0.36 1 d PGDU A 2
H12A H -0.0692 0.9082 0.5743 0.080 Uiso 0.36 1 calc PR A 2
C13 C -0.093(3) 0.7881(15) 0.5967(14) 0.067(6) Uani 0.36 1 d PGDU A 2
H13A H -0.1566 0.7933 0.6461 0.081 Uiso 0.36 1 calc PR A 2
C14 C -0.052(4) 0.7123(14) 0.567(2) 0.049(7) Uani 0.36 1 d PGDU A 2
H14A H -0.0874 0.6657 0.5962 0.059 Uiso 0.36 1 calc PR A 2
C15 C 0.041(6) 0.7048(14) 0.495(3) 0.045(5) Uani 0.36 1 d PGDU A 2
H15A H 0.0692 0.6530 0.4746 0.054 Uiso 0.36 1 calc PR A 2
C16 C 0.093(5) 0.7730(18) 0.452(2) 0.040(5) Uani 0.36 1 d PGDU A 2
C17 C 0.193(6) 0.7757(19) 0.376(3) 0.040(5) Uani 0.36 1 d PDU A 2
N18 N 0.238(6) 0.8452(16) 0.346(3) 0.044(4) Uani 0.36 1 d PDU A 2
N19 N 0.228(5) 0.7033(15) 0.346(3) 0.049(5) Uani 0.36 1 d PDU A 2
S11 S 0.3393(9) 0.8356(4) 0.2613(6) 0.0550(14) Uani 0.36 1 d PDU A 2
S12 S 0.3384(15) 0.7102(5) 0.2627(9) 0.066(3) Uani 0.36 1 d PDU A 2
O21 O 0.3454(6) 0.9606(3) 0.4861(4) 0.0486(13) Uani 1 1 d U A .
C22 C 0.4349(9) 1.0181(5) 0.4856(6) 0.0495(18) Uani 1 1 d U . .
C23 C 0.4377(8) 1.0850(4) 0.4297(8) 0.0546(19) Uani 1 1 d U A .
H23A H 0.5098 1.1263 0.4388 0.066 Uiso 1 1 calc R . .
C24 C 0.3364(9) 1.0914(5) 0.3612(7) 0.0508(18) Uani 1 1 d U . .
O25 O 0.2375(6) 1.0417(3) 0.3380(4) 0.0460(12) Uani 1 1 d U A .
C26 C 0.5582(11) 1.0140(7) 0.5537(8) 0.065(2) Uani 1 1 d U A .
C27 C 0.3426(11) 1.1651(5) 0.3018(8) 0.061(2) Uani 1 1 d U A .
F21 F 0.6183(9) 1.0837(5) 0.5737(6) 0.101(2) Uani 1 1 d U . .
F22 F 0.5192(7) 0.9770(6) 0.6245(5) 0.102(2) Uani 1 1 d U . .
F23 F 0.6751(7) 0.9696(4) 0.5223(5) 0.0828(19) Uani 1 1 d U . .
F24 F 0.3407(11) 1.1475(5) 0.2211(6) 0.116(3) Uani 1 1 d U . .
F25 F 0.4600(8) 1.2110(4) 0.3144(7) 0.105(3) Uani 1 1 d U . .
F26 F 0.2263(7) 1.2140(3) 0.3221(5) 0.085(2) Uani 1 1 d U . .
O31 O 0.0541(7) 1.0409(3) 0.4951(4) 0.0495(13) Uani 1 1 d U A .
C32 C -0.0355(10) 1.0938(5) 0.4695(6) 0.0492(17) Uani 1 1 d U . .
C33 C -0.1184(9) 1.0929(4) 0.3953(6) 0.0469(18) Uani 1 1 d U A .
H33A H -0.1763 1.1392 0.3815 0.056 Uiso 1 1 calc R . .
C34 C -0.1234(10) 1.0270(4) 0.3377(7) 0.0479(17) Uani 1 1 d U . .
O35 O -0.0453(6) 0.9626(3) 0.3440(4) 0.0487(13) Uani 1 1 d U A .
C36 C -0.0478(10) 1.1650(5) 0.5297(7) 0.058(2) Uani 1 1 d U A .
C37 C -0.2308(10) 1.0266(5) 0.2619(6) 0.0519(18) Uani 1 1 d U A .
F31 F -0.1567(8) 1.2160(4) 0.5107(5) 0.085(2) Uani 1 1 d U . .
F32 F 0.0813(8) 1.2074(4) 0.5303(6) 0.100(3) Uani 1 1 d U . .
F33 F -0.0685(7) 1.1442(4) 0.6126(4) 0.0744(16) Uani 1 1 d U . .
F34 F -0.1714(7) 0.9996(5) 0.1908(4) 0.0811(18) Uani 1 1 d U . .
F35 F -0.2892(8) 1.0981(3) 0.2446(5) 0.0815(19) Uani 1 1 d U . .
F36 F -0.3478(6) 0.9782(4) 0.2814(5) 0.0733(17) Uani 1 1 d U . .

loop_
_atom_site_aniso_label
_atom_site_aniso_U_11
_atom_site_aniso_U_22
_atom_site_aniso_U_33
_atom_site_aniso_U_23
_atom_site_aniso_U_13
_atom_site_aniso_U_12
Fe 0.0361(5) 0.0222(4) 0.0680(7) 0.0029(6) -0.0035(5) -0.0004(4)
N1 0.032(7) 0.028(4) 0.071(7) -0.003(5) 0.001(5) -0.003(5)
C2 0.045(3) 0.048(3) 0.072(4) 0.013(3) 0.008(2) 0.010(3)
C3 0.032(6) 0.051(7) 0.067(8) 0.000(5) -0.010(5) 0.011(5)
C4 0.063(11) 0.041(7) 0.039(8) -0.005(6) -0.035(6) 0.014(8)
C5 0.057(11) 0.021(5) 0.073(9) -0.001(6) -0.016(7) 0.003(7)
C6 0.045(9) 0.029(5) 0.053(7) 0.001(5) -0.022(5) 0.001(6)
C7 0.036(7) 0.027(5) 0.065(8) 0.006(5) -0.011(6) 0.003(6)
N8 0.036(7) 0.034(4) 0.061(7) 0.005(4) -0.004(6) 0.003(4)
N9 0.047(9) 0.036(5) 0.079(9) 0.015(5) -0.016(8) 0.003(5)
S1 0.055(2) 0.051(2) 0.077(3) 0.005(2) 0.006(2) -0.0016(19)
S2 0.045(3) 0.047(3) 0.089(3) 0.019(2) -0.007(2) -0.008(2)
N11 0.044(11) 0.031(6) 0.057(11) 0.000(6) -0.002(8) 0.001(7)
C12 0.077(16) 0.035(10) 0.089(16) 0.006(10) 0.026(12) -0.002(11)
C13 0.059(13) 0.045(11) 0.097(14) 0.020(9) 0.018(10) -0.008(10)
C14 0.034(14) 0.034(10) 0.079(14) 0.026(10) -0.014(9) -0.003(10)
C15 0.033(12) 0.040(8) 0.061(11) 0.021(9) -0.023(8) 0.000(9)
C16 0.034(11) 0.024(7) 0.061(11) 0.000(7) -0.009(8) 0.000(9)
C17 0.032(11) 0.026(6) 0.062(11) 0.001(8) -0.008(8) 0.004(9)
N18 0.048(11) 0.022(5) 0.062(10) 0.004(6) -0.002(7) 0.011(6)
N19 0.047(12) 0.019(6) 0.080(12) -0.001(8) -0.004(9) 0.007(8)
S11 0.045(3) 0.048(3) 0.072(4) 0.013(3) 0.008(2) 0.010(3)
S12 0.066(7) 0.042(4) 0.089(7) -0.014(4) 0.013(6) 0.007(4)
O21 0.037(3) 0.034(3) 0.074(4) -0.001(2) -0.001(3) 0.003(2)
C22 0.038(4) 0.036(4) 0.075(5) -0.010(3) 0.003(3) -0.002(3)
C23 0.032(4) 0.030(3) 0.102(6) -0.008(4) 0.005(4) -0.001(3)
C24 0.039(4) 0.026(3) 0.087(5) -0.002(3) 0.007(4) -0.002(3)
O25 0.042(3) 0.023(2) 0.073(4) 0.005(2) -0.002(3) 0.002(2)
C26 0.050(5) 0.071(6) 0.073(6) -0.007(4) 0.003(4) -0.005(4)
C27 0.066(6) 0.028(4) 0.088(6) 0.004(4) 0.021(5) -0.003(3)
F21 0.091(5) 0.087(5) 0.123(6) -0.026(4) -0.031(4) -0.021(4)
F22 0.056(4) 0.176(8) 0.074(4) 0.026(5) -0.007(3) -0.022(4)
F23 0.045(3) 0.083(4) 0.120(6) 0.008(4) -0.003(3) 0.006(3)
F24 0.180(9) 0.073(5) 0.094(5) 0.009(4) 0.035(5) -0.027(5)
F25 0.066(4) 0.054(3) 0.195(8) 0.028(4) 0.001(4) -0.019(3)
F26 0.065(3) 0.035(3) 0.154(7) 0.021(3) 0.018(4) 0.014(2)
O31 0.047(3) 0.035(3) 0.066(3) -0.004(2) -0.005(3) 0.004(2)
C32 0.043(4) 0.035(4) 0.070(5) 0.001(3) 0.003(4) -0.004(3)
C33 0.044(4) 0.027(3) 0.071(5) 0.005(3) 0.002(3) 0.006(3)
C34 0.049(4) 0.022(3) 0.072(5) 0.007(3) -0.007(4) -0.004(3)
O35 0.043(3) 0.022(2) 0.081(4) 0.000(2) -0.019(3) 0.004(2)
C36 0.047(5) 0.040(4) 0.087(5) -0.018(4) 0.015(4) 0.003(3)
C37 0.050(5) 0.039(4) 0.068(5) 0.003(4) -0.004(4) 0.013(3)
F31 0.083(4) 0.062(4) 0.111(5) -0.025(3) -0.009(3) 0.026(3)
F32 0.064(4) 0.071(4) 0.165(7) -0.048(4) 0.020(4) -0.023(3)
F33 0.064(4) 0.074(4) 0.084(4) -0.026(3) 0.004(3) 0.003(3)
F34 0.083(4) 0.094(5) 0.066(3) 0.001(3) -0.002(3) 0.034(4)
F35 0.093(4) 0.041(3) 0.110(5) 0.003(3) -0.047(4) 0.020(3)
F36 0.055(3) 0.062(3) 0.103(5) 0.012(3) -0.020(3) -0.014(3)

loop_
_atom_type_symbol
_atom_type_description
_atom_type_scat_dispersion_real
_atom_type_scat_dispersion_imag
_atom_type_scat_source
C C 0.0033 0.0016 'International Tables Vol C Tables 4.2.6.8 and 6.1.1.4'
H H 0.0000 0.0000 'International Tables Vol C Tables 4.2.6.8 and 6.1.1.4'
N N 0.0061 0.0033 'International Tables Vol C Tables 4.2.6.8 and 6.1.1.4'
O O 0.0106 0.0060 'International Tables Vol C Tables 4.2.6.8 and 6.1.1.4'
F F 0.0171 0.0103 'International Tables Vol C Tables 4.2.6.8 and 6.1.1.4'
S S 0.1246 0.1234 'International Tables Vol C Tables 4.2.6.8 and 6.1.1.4'
Fe Fe 0.3463 0.8444 'International Tables Vol C Tables 4.2.6.8 and 6.1.1.4'

loop_
_geom_angle_atom_site_label_1
_geom_angle_atom_site_label_2
_geom_angle_atom_site_label_3
_geom_angle
_geom_angle_site_symmetry_1
_geom_angle_site_symmetry_3
_geom_angle_publ_flag
O21 Fe O35 170.87(19) . . ?
O21 Fe O31 89.7(2) . . ?
O35 Fe O31 85.5(2) . . ?
O21 Fe O25 85.7(2) . . ?
O35 Fe O25 86.4(2) . . ?
O31 Fe O25 88.8(2) . . ?
O21 Fe N1 93.2(8) . . ?
O35 Fe N1 92.6(8) . . ?
O31 Fe N1 171.8(5) . . ?
O25 Fe N1 99.1(5) . . ?
O21 Fe N11 98.9(14) . . ?
O35 Fe N11 89.5(14) . . ?
O31 Fe N11 98.2(7) . . ?
O25 Fe N11 171.6(9) . . ?
N1 Fe N11 73.7(9) . . ?
O21 Fe N8 93.0(7) . . ?
O35 Fe N8 95.1(8) . . ?
O31 Fe N8 94.7(5) . . ?
O25 Fe N8 176.2(5) . . ?
N1 Fe N8 77.5(5) . . ?
N11 Fe N8 6.9(18) . . ?
O21 Fe N18 90.2(16) . . ?
O35 Fe N18 95.6(15) . . ?
O31 Fe N18 172.8(7) . . ?
O25 Fe N18 98.4(7) . . ?
N1 Fe N18 3(2) . . ?
N11 Fe N18 74.7(8) . . ?
N8 Fe N18 78.1(10) . . ?
C2 N1 C6 120.0 . . ?
C2 N1 Fe 123.2(8) . . ?
C6 N1 Fe 116.2(8) . . ?
C3 C2 N1 120.0 . . ?
C3 C2 H2A 120.0 . . ?
N1 C2 H2A 120.0 . . ?
C2 C3 C4 120.0 . . ?
C2 C3 H3A 120.0 . . ?
C4 C3 H3A 120.0 . . ?
C5 C4 C3 120.0 . . ?
C5 C4 H4A 120.0 . . ?
C3 C4 H4A 120.0 . . ?
C4 C5 C6 120.0 . . ?
C4 C5 H5A 120.0 . . ?
C6 C5 H5A 120.0 . . ?
C5 C6 N1 120.0 . . ?
C5 C6 C7 127.1(15) . . ?
N1 C6 C7 112.9(15) . . ?
N8 C7 N9 125.6(13) . . ?
N8 C7 C6 119.3(17) . . ?
N9 C7 C6 114.9(17) . . ?
C7 N8 S1 112.7(9) . . ?
C7 N8 Fe 113.3(11) . . ?
S1 N8 Fe 132.8(10) . . ?
C7 N9 S2 111.5(10) . . ?
N8 S1 S2 94.9(6) . . ?
N9 S2 S1 94.9(5) . . ?
C12 N11 C16 120.0 . . ?
C12 N11 Fe 122.0(12) . . ?
C16 N11 Fe 117.9(12) . . ?
C13 C12 N11 120.0 . . ?
C13 C12 H12A 120.0 . . ?
N11 C12 H12A 120.0 . . ?
C12 C13 C14 120.0 . . ?
C12 C13 H13A 120.0 . . ?
C14 C13 H13A 120.0 . . ?
C15 C14 C13 120.0 . . ?
C15 C14 H14A 120.0 . . ?
C13 C14 H14A 120.0 . . ?
C16 C15 C14 120.0 . . ?
C16 C15 H15A 120.0 . . ?
C14 C15 H15A 120.0 . . ?
C15 C16 N11 120.0 . . ?
C15 C16 C17 127(2) . . ?
N11 C16 C17 113(2) . . ?
N18 C17 N19 127.5(16) . . ?
N18 C17 C16 120(2) . . ?
N19 C17 C16 113(2) . . ?
C17 N18 S11 112.0(13) . . ?
C17 N18 Fe 114.7(15) . . ?
S11 N18 Fe 133.2(15) . . ?
C17 N19 S12 110.5(13) . . ?
N18 S11 S12 95.2(8) . . ?
N19 S12 S11 94.7(7) . . ?
C22 O21 Fe 126.6(6) . . ?
O21 C22 C23 128.6(9) . . ?
O21 C22 C26 115.0(9) . . ?
C23 C22 C26 116.4(8) . . ?
C24 C23 C22 120.8(7) . . ?
C24 C23 H23A 119.6 . . ?
C22 C23 H23A 119.6 . . ?
O25 C24 C23 128.1(8) . . ?
O25 C24 C27 112.5(9) . . ?
C23 C24 C27 119.4(8) . . ?
C24 O25 Fe 124.9(6) . . ?
F22 C26 F21 109.3(10) . . ?
F22 C26 F23 104.1(10) . . ?
F21 C26 F23 104.6(8) . . ?
F22 C26 C22 114.1(8) . . ?
F21 C26 C22 114.5(9) . . ?
F23 C26 C22 109.3(9) . . ?
F24 C27 F25 106.9(9) . . ?
F24 C27 F26 110.8(10) . . ?
F25 C27 F26 102.9(8) . . ?
F24 C27 C24 113.3(8) . . ?
F25 C27 C24 114.1(9) . . ?
F26 C27 C24 108.5(8) . . ?
C32 O31 Fe 125.1(6) . . ?
O31 C32 C33 127.0(8) . . ?
O31 C32 C36 114.0(9) . . ?
C33 C32 C36 119.0(8) . . ?
C32 C33 C34 123.6(7) . . ?
C32 C33 H33A 118.2 . . ?
C34 C33 H33A 118.2 . . ?
O35 C34 C33 126.0(8) . . ?
O35 C34 C37 113.4(8) . . ?
C33 C34 C37 120.6(7) . . ?
C34 O35 Fe 124.3(5) . . ?
F31 C36 F33 106.1(8) . . ?
F31 C36 F32 106.8(8) . . ?
F33 C36 F32 104.3(9) . . ?
F31 C36 C32 115.0(9) . . ?
F33 C36 C32 113.1(8) . . ?
F32 C36 C32 110.8(7) . . ?
F34 C37 F35 107.6(8) . . ?
F34 C37 F36 107.2(8) . . ?
F35 C37 F36 106.2(7) . . ?
F34 C37 C34 113.4(7) . . ?
F35 C37 C34 113.5(7) . . ?
F36 C37 C34 108.5(8) . . ?

loop_
_geom_bond_atom_site_label_1
_geom_bond_atom_site_label_2
_geom_bond_distance
_geom_bond_site_symmetry_2
_geom_bond_publ_flag
Fe O21 2.055(6) . ?
Fe O35 2.059(6) . ?
Fe O31 2.077(6) . ?
Fe O25 2.085(6) . ?
Fe N1 2.114(12) . ?
Fe N11 2.16(2) . ?
Fe N8 2.165(14) . ?
Fe N18 2.24(2) . ?
N1 C2 1.3900 . ?
N1 C6 1.3900 . ?
C2 C3 1.3900 . ?
C2 H2A 0.9500 . ?
C3 C4 1.3900 . ?
C3 H3A 0.9500 . ?
C4 C5 1.3900 . ?
C4 H4A 0.9500 . ?
C5 C6 1.3900 . ?
C5 H5A 0.9500 . ?
C6 C7 1.477(13) . ?
C7 N8 1.323(16) . ?
C7 N9 1.327(16) . ?
N8 S1 1.604(14) . ?
N9 S2 1.626(16) . ?
S1 S2 2.080(7) . ?
N11 C12 1.3900 . ?
N11 C16 1.3900 . ?
C12 C13 1.3900 . ?
C12 H12A 0.9500 . ?
C13 C14 1.3900 . ?
C13 H13A 0.9500 . ?
C14 C15 1.3900 . ?
C14 H14A 0.9500 . ?
C15 C16 1.3900 . ?
C15 H15A 0.9500 . ?
C16 C17 1.475(16) . ?
C17 N18 1.308(18) . ?
C17 N19 1.327(18) . ?
N18 S11 1.585(19) . ?
N19 S12 1.616(19) . ?
S11 S12 2.088(10) . ?
O21 C22 1.245(10) . ?
C22 C23 1.407(13) . ?
C22 C26 1.517(14) . ?
C23 C24 1.389(14) . ?
C23 H23A 0.9500 . ?
C24 O25 1.258(10) . ?
C24 C27 1.531(13) . ?
C26 F22 1.297(14) . ?
C26 F21 1.315(13) . ?
C26 F23 1.362(12) . ?
C27 F24 1.275(14) . ?
C27 F25 1.307(12) . ?
C27 F26 1.351(11) . ?
O31 C32 1.252(11) . ?
C32 C33 1.357(13) . ?
C32 C36 1.508(12) . ?
C33 C34 1.412(12) . ?
C33 H33A 0.9500 . ?
C34 O35 1.280(10) . ?
C34 C37 1.506(13) . ?
C36 F31 1.320(11) . ?
C36 F33 1.333(12) . ?
C36 F32 1.346(11) . ?
C37 F34 1.294(11) . ?
C37 F35 1.325(9) . ?
C37 F36 1.349(11) . ?

loop_
_geom_torsion_atom_site_label_1
_geom_torsion_atom_site_label_2
_geom_torsion_atom_site_label_3
_geom_torsion_atom_site_label_4
_geom_torsion
_geom_torsion_site_symmetry_1
_geom_torsion_site_symmetry_2
_geom_torsion_site_symmetry_3
_geom_torsion_site_symmetry_4
_geom_torsion_publ_flag
O21 Fe N1 C2 -80.3(14) . . . . ?
O35 Fe N1 C2 92.7(14) . . . . ?
O25 Fe N1 C2 5.9(15) . . . . ?
N11 Fe N1 C2 -179(2) . . . . ?
N8 Fe N1 C2 -172.6(17) . . . . ?
N18 Fe N1 C2 -71(21) . . . . ?
O21 Fe N1 C6 91.3(11) . . . . ?
O35 Fe N1 C6 -95.8(11) . . . . ?
O25 Fe N1 C6 177.4(11) . . . . ?
N11 Fe N1 C6 -7.1(18) . . . . ?
N8 Fe N1 C6 -1.1(13) . . . . ?
N18 Fe N1 C6 100(22) . . . . ?
C6 N1 C2 C3 0.0 . . . . ?
Fe N1 C2 C3 171.2(19) . . . . ?
N1 C2 C3 C4 0.0 . . . . ?
C2 C3 C4 C5 0.0 . . . . ?
C3 C4 C5 C6 0.0 . . . . ?
C4 C5 C6 N1 0.0 . . . . ?
C4 C5 C6 C7 -177(3) . . . . ?
C2 N1 C6 C5 0.0 . . . . ?
Fe N1 C6 C5 -171.8(18) . . . . ?
C2 N1 C6 C7 178(3) . . . . ?
Fe N1 C6 C7 6(2) . . . . ?
C5 C6 C7 N8 167.2(18) . . . . ?
N1 C6 C7 N8 -10(3) . . . . ?
C5 C6 C7 N9 -18(3) . . . . ?
N1 C6 C7 N9 164.6(18) . . . . ?
N9 C7 N8 S1 4(2) . . . . ?
C6 C7 N8 S1 179(3) . . . . ?
N9 C7 N8 Fe -165(2) . . . . ?
C6 C7 N8 Fe 9(3) . . . . ?
O21 Fe N8 C7 -97.1(15) . . . . ?
O35 Fe N8 C7 87.1(15) . . . . ?
O31 Fe N8 C7 173.0(14) . . . . ?
N1 Fe N8 C7 -4.4(16) . . . . ?
N11 Fe N8 C7 52(12) . . . . ?
N18 Fe N8 C7 -8(2) . . . . ?
O21 Fe N8 S1 96.4(19) . . . . ?
O35 Fe N8 S1 -79.4(19) . . . . ?
O31 Fe N8 S1 6(2) . . . . ?
N1 Fe N8 S1 -171(2) . . . . ?
N11 Fe N8 S1 -114(13) . . . . ?
N18 Fe N8 S1 -174(3) . . . . ?
N8 C7 N9 S2 -7(2) . . . . ?
C6 C7 N9 S2 178(3) . . . . ?
C7 N8 S1 S2 0.1(14) . . . . ?
Fe N8 S1 S2 166.7(19) . . . . ?
C7 N9 S2 S1 5.4(15) . . . . ?
N8 S1 S2 N9 -3.1(11) . . . . ?
O21 Fe N11 C12 90(2) . . . . ?
O35 Fe N11 C12 -86(2) . . . . ?
O31 Fe N11 C12 -1(3) . . . . ?
N1 Fe N11 C12 -179(3) . . . . ?
N8 Fe N11 C12 59(10) . . . . ?
N18 Fe N11 C12 178(3) . . . . ?
O21 Fe N11 C16 -86(2) . . . . ?
O35 Fe N11 C16 98(2) . . . . ?
O31 Fe N11 C16 -177(2) . . . . ?
N1 Fe N11 C16 5(2) . . . . ?
N8 Fe N11 C16 -117(13) . . . . ?
N18 Fe N11 C16 2(3) . . . . ?
C16 N11 C12 C13 0.0 . . . . ?
Fe N11 C12 C13 -176(3) . . . . ?
N11 C12 C13 C14 0.0 . . . . ?
C12 C13 C14 C15 0.0 . . . . ?
C13 C14 C15 C16 0.0 . . . . ?
C14 C15 C16 N11 0.0 . . . . ?
C14 C15 C16 C17 179(5) . . . . ?
C12 N11 C16 C15 0.0 . . . . ?
Fe N11 C16 C15 176(3) . . . . ?
C12 N11 C16 C17 -179(5) . . . . ?
Fe N11 C16 C17 -3(4) . . . . ?
C15 C16 C17 N18 -177(3) . . . . ?
N11 C16 C17 N18 2(6) . . . . ?
C15 C16 C17 N19 3(6) . . . . ?
N11 C16 C17 N19 -178(3) . . . . ?
N19 C17 N18 S11 3(4) . . . . ?
C16 C17 N18 S11 -178(5) . . . . ?
N19 C17 N18 Fe 179(4) . . . . ?
C16 C17 N18 Fe -1(5) . . . . ?
O21 Fe N18 C17 99(3) . . . . ?
O35 Fe N18 C17 -88(3) . . . . ?
O25 Fe N18 C17 -176(3) . . . . ?
N1 Fe N18 C17 -72(21) . . . . ?
N11 Fe N18 C17 -1(3) . . . . ?
N8 Fe N18 C17 6(3) . . . . ?
O21 Fe N18 S11 -86(4) . . . . ?
O35 Fe N18 S11 87(4) . . . . ?
O25 Fe N18 S11 0(4) . . . . ?
N11 Fe N18 S11 175(5) . . . . ?
N8 Fe N18 S11 -179(5) . . . . ?
N18 C17 N19 S12 0(4) . . . . ?
C16 C17 N19 S12 -180(5) . . . . ?
C17 N18 S11 S12 -3(2) . . . . ?
Fe N18 S11 S12 -179(4) . . . . ?
C17 N19 S12 S11 -2(2) . . . . ?
N18 S11 S12 N19 3(2) . . . . ?
O31 Fe O21 C22 -69.2(8) . . . . ?
O25 Fe O21 C22 19.6(7) . . . . ?
N1 Fe O21 C22 118.5(8) . . . . ?
N11 Fe O21 C22 -167.5(10) . . . . ?
N8 Fe O21 C22 -163.9(9) . . . . ?
N18 Fe O21 C22 118.0(10) . . . . ?
Fe O21 C22 C23 -10.6(14) . . . . ?
Fe O21 C22 C26 170.4(6) . . . . ?
O21 C22 C23 C24 -3.5(15) . . . . ?
C26 C22 C23 C24 175.3(8) . . . . ?
C22 C23 C24 O25 -2.5(15) . . . . ?
C22 C23 C24 C27 179.9(8) . . . . ?
C23 C24 O25 Fe 21.0(13) . . . . ?
C27 C24 O25 Fe -161.2(5) . . . . ?
O21 Fe O25 C24 -24.3(7) . . . . ?
O35 Fe O25 C24 151.0(7) . . . . ?
O31 Fe O25 C24 65.5(7) . . . . ?
N1 Fe O25 C24 -116.9(10) . . . . ?
N18 Fe O25 C24 -113.8(17) . . . . ?
O21 C22 C26 F22 -30.5(13) . . . . ?
C23 C22 C26 F22 150.4(9) . . . . ?
O21 C22 C26 F21 -157.5(9) . . . . ?
C23 C22 C26 F21 23.4(13) . . . . ?
O21 C22 C26 F23 85.5(10) . . . . ?
C23 C22 C26 F23 -93.5(10) . . . . ?
O25 C24 C27 F24 -46.2(12) . . . . ?
C23 C24 C27 F24 131.8(10) . . . . ?
O25 C24 C27 F25 -168.7(9) . . . . ?
C23 C24 C27 F25 9.3(13) . . . . ?
O25 C24 C27 F26 77.2(10) . . . . ?
C23 C24 C27 F26 -104.8(10) . . . . ?
O21 Fe O31 C32 143.7(7) . . . . ?
O35 Fe O31 C32 -28.5(7) . . . . ?
O25 Fe O31 C32 58.0(7) . . . . ?
N11 Fe O31 C32 -117.4(15) . . . . ?
N8 Fe O31 C32 -123.3(10) . . . . ?
Fe O31 C32 C33 18.2(12) . . . . ?
Fe O31 C32 C36 -161.5(6) . . . . ?
O31 C32 C33 C34 4.9(14) . . . . ?
C36 C32 C33 C34 -175.4(8) . . . . ?
C32 C33 C34 O35 -4.7(14) . . . . ?
C32 C33 C34 C37 173.3(8) . . . . ?
C33 C34 O35 Fe -18.6(13) . . . . ?
C37 C34 O35 Fe 163.3(6) . . . . ?
O31 Fe O35 C34 28.3(8) . . . . ?
O25 Fe O35 C34 -60.8(8) . . . . ?
N1 Fe O35 C34 -159.7(8) . . . . ?
N11 Fe O35 C34 126.6(10) . . . . ?
N8 Fe O35 C34 122.6(9) . . . . ?
N18 Fe O35 C34 -158.9(10) . . . . ?
O31 C32 C36 F31 -170.8(8) . . . . ?
C33 C32 C36 F31 9.5(13) . . . . ?
O31 C32 C36 F33 -48.6(11) . . . . ?
C33 C32 C36 F33 131.6(9) . . . . ?
O31 C32 C36 F32 68.1(11) . . . . ?
C33 C32 C36 F32 -111.7(10) . . . . ?
O35 C34 C37 F34 -44.0(11) . . . . ?
C33 C34 C37 F34 137.8(9) . . . . ?
O35 C34 C37 F35 -167.2(8) . . . . ?
C33 C34 C37 F35 14.6(12) . . . . ?
O35 C34 C37 F36 74.9(10) . . . . ?
C33 C34 C37 F36 -103.2(9) . . . . ?
